data_2103556
loop_
_publ_author_name
'Simons, J.'
'Thomas, H. G.'
'Hall, S. R.'
'Raabe, G.'

_publ_section_title
;
 Synthesis and structure of, and bonding in some derivatives of
 2,6,9,10-tetraoxatricyclo[3.3.1.1^3,8^]decane
;
_journal_issue 1
_journal_name_full 'Acta Crystallographica Section B'
_journal_page_first 63
_journal_page_last 71
_journal_paper_doi 10.1107/S0108768100013331
_journal_volume 57
_journal_year 2001
_chemical_formula_sum 'C13 H20 O7'
_chemical_formula_weight 288.3
_space_group_IT_number 14
_symmetry_cell_setting monoclinic
_symmetry_space_group_name_Hall '-P 2yn'
_symmetry_space_group_name_H-M 'P 1 21/n 1'
_cell_angle_alpha 90.00000
_cell_angle_beta 91.660(10)
_cell_angle_gamma 90.00000
_cell_formula_units_Z 4
_cell_length_a 8.629(6)
_cell_length_b 11.047(7)
_cell_length_c 14.573(4)
_cell_measurement_reflns_used 25
_cell_measurement_temperature 293
_cell_measurement_theta_max 52.68
_cell_measurement_theta_min 16.83
_cell_volume 1388.6(14)
_computing_data_reduction 'xtal DIFDAT SORTRF ADDREF'
_computing_molecular_graphics xtal
_computing_publication_material 'xtal BONDLA CIFIO'
_computing_structure_refinement 'xtal CRYLSQ'
_computing_structure_solution xtal
_diffrn_ambient_temperature 293
_diffrn_measurement_device_type CAD4
_diffrn_measurement_method '   \w/2\q'
_diffrn_radiation_monochromator '    graphite'
_diffrn_radiation_source '    Cu anode'
_diffrn_radiation_type 'Cu K\a'
_diffrn_radiation_wavelength 1.54179
_diffrn_reflns_av_R_equivalents .025
_diffrn_reflns_av_sigmaI/netI .022
_diffrn_reflns_limit_h_max 10
_diffrn_reflns_limit_h_min -10
_diffrn_reflns_limit_k_max 13
_diffrn_reflns_limit_k_min -13
_diffrn_reflns_limit_l_max 18
_diffrn_reflns_limit_l_min 0
_diffrn_reflns_number 5792
_diffrn_reflns_reduction_process 'perpendicular monochr Lp'
_diffrn_reflns_theta_max 73.12
_diffrn_reflns_theta_min 5.02
_diffrn_standards_decay_% 5
_diffrn_standards_interval_count 400
_diffrn_standards_number 3
_exptl_absorpt_coefficient_mu .953
_exptl_absorpt_correction_type none
_exptl_crystal_colour '     colourless'
_exptl_crystal_density_diffrn 1.379
_exptl_crystal_description '     irregular'
_exptl_crystal_F_000 616
_exptl_crystal_size_max .6
_exptl_crystal_size_mid .5
_exptl_crystal_size_min .3
_refine_diff_density_max .272
_refine_diff_density_min -.203
_refine_ls_extinction_coef 152E1(4)
_refine_ls_extinction_method Zachariasen
_refine_ls_goodness_of_fit_all 1
_refine_ls_goodness_of_fit_ref 1
_refine_ls_hydrogen_treatment refall
_refine_ls_matrix_type full
_refine_ls_number_constraints 0
_refine_ls_number_parameters 262
_refine_ls_number_reflns 2782
_refine_ls_number_restraints 0
_refine_ls_R_factor_all .047
_refine_ls_R_factor_gt .047
_refine_ls_shift/su_max .004
_refine_ls_shift/su_mean .0002475
_refine_ls_structure_factor_coef Fsqd
_refine_ls_weighting_details w=1/[7.54\s^2^(F^2^)]
_refine_ls_weighting_scheme calc
_refine_ls_wR_factor_all .063
_refine_ls_wR_factor_ref .063
_reflns_number_gt 2782
_reflns_number_total 2782
_reflns_threshold_expression 'Fsqd >  .00 sig(Fsqd)'
_cod_data_source_file jz0010.cif
_cod_data_source_block 5eq
_cod_depositor_comments
;
The following automatic conversions were performed:
'_exptl_absorpt_correction_type' value ' none' changed to 'none' according
to '/home/saulius/struct/CIF-dictionaries/cif_core.dic' dictionary named
'cif_core.dic' version 2.4.1 from
2010-06-29.

'_refine_ls_hydrogen_treatment' value ' refall' changed to
'refall' according to '/home/saulius/struct/CIF-dictionaries/cif_core.dic'
dictionary named 'cif_core.dic' version 2.4.1 from 2010-06-29.

Automatic conversion script
Id: cif_fix_enum 1527 2010-12-29 10:47:43Z saulius 

The following automatic conversions were performed:

'_exptl_absorpt_correction_type' value ' none' changed to 'none'
according to /home/saulius/struct/CIF-dictionaries/cif_core.dic
dictionary named 'cif_core.dic' version 2.4.1 from
2010-06-29.

'_refine_ls_hydrogen_treatment' value ' refall' changed
to 'refall' according to
/home/saulius/struct/CIF-dictionaries/cif_core.dic dictionary named
'cif_core.dic' version 2.4.1 from 2010-06-29.

Automatic conversion script
Id: cif_fix_values 1715 2011-07-08 13:25:40Z adriana 
;
_cod_database_code 2103556
_cod_database_fobs_code 2103556

loop_
_symmetry_equiv_pos_as_xyz
+x,+y,+z
1/2-x,1/2+y,1/2-z
-x,-y,-z
1/2+x,1/2-y,1/2+z

loop_
_atom_site_label
_atom_site_fract_x
_atom_site_fract_y
_atom_site_fract_z
_atom_site_U_iso_or_equiv
_atom_site_adp_type
_atom_site_occupancy
O4 .71347(9) .32689(10) .31261(6) .0419(5) Uani 1.00000
O7 .42081(9) .22533(9) .32337(6) .0400(5) Uani 1.00000
O8 .38370(9) .42930(10) .35447(6) .0421(5) Uani 1.00000
O10 .63501(11) .50011(10) .37652(6) .0442(6) Uani 1.00000
O13 .56252(12) .17965(12) .57358(7) .0568(7) Uani 1.00000
O15 .69584(13) .12555(11) .45127(8) .0665(7) Uani 1.00000
O20 .56389(14) .43815(15) .09358(7) .0651(8) Uani 1.00000
C1 .41143(14) .31336(14) .39349(10) .0382(7) Uani 1.00000
C2 .56438(15) .31937(14) .45261(9) .0373(7) Uani 1.00000
C3 .69248(14) .38261(15) .39943(9) .0394(7) Uani 1.00000
C5 .58992(14) .37031(15) .25275(9) .0371(7) Uani 1.00000
C6 .47202(14) .27002(15) .23595(9) .0389(8) Uani 1.00000
C9 .51729(15) .47470(15) .30873(9) .0404(8) Uani 1.00000
C11 .8452(2) .3929(2) .45086(13) .0563(10) Uani 1.00000
C12 .61582(15) .19739(16) .48890(10) .0420(8) Uani 1.00000
C14 .6061(3) .0677(2) .61842(18) .0705(14) Uani 1.00000
C16 .27196(18) .2814(2) .44988(13) .0525(10) Uani 1.00000
C17 .4694(2) .58994(19) .26197(13) .0551(10) Uani 1.00000
C18 .5307(2) .1618(2) .18573(12) .0536(10) Uani 1.00000
C19 .67270(18) .4118(2) .16623(10) .0512(10) Uani 1.00000
H2 .5438(15) .3687(14) .5039(10) .052(4) Uiso 1.00000
H6 .3787(14) .3062(14) .2016(9) .041(4) Uiso 1.00000
H111 .8846(17) .3105(18) .4615(11) .061(5) Uiso 1.00000
H112 .8300(18) .4344(17) .5097(11) .079(6) Uiso 1.00000
H113 .9177(18) .4405(18) .4152(11) .073(6) Uiso 1.00000
H141 .715(2) .056(2) .6182(13) .097(7) Uiso 1.00000
H142 .545(2) .006(2) .6012(15) .117(9) Uiso 1.00000
H143 .592(3) .083(3) .6818(17) .150(11) Uiso 1.00000
H161 .2866(17) .1937(16) .4669(10) .062(5) Uiso 1.00000
H162 .1838(16) .2892(14) .4118(9) .049(4) Uiso 1.00000
H163 .2731(18) .3474(16) .5003(11) .072(6) Uiso 1.00000
H171 .390(2) .573(2) .2151(12) .086(6) Uiso 1.00000
H172 .423(2) .649(2) .3022(13) .100(8) Uiso 1.00000
H173 .563(2) .631(2) .2331(12) .095(7) Uiso 1.00000
H181 .4562(16) .0958(16) .1818(10) .057(5) Uiso 1.00000
H182 .6275(17) .1339(16) .2134(10) .061(5) Uiso 1.00000
H183 .5545(18) .1886(17) .1236(11) .067(5) Uiso 1.00000
H191 .7436(16) .4878(15) .1807(10) .058(5) Uiso 1.00000
H192 .7493(18) .3469(16) .1539(11) .066(5) Uiso 1.00000
H20 .594(3) .508(3) .0672(16) .141(11) Uiso 1.00000

loop_
_atom_site_aniso_label
_atom_site_aniso_U_11
_atom_site_aniso_U_22
_atom_site_aniso_U_33
_atom_site_aniso_U_12
_atom_site_aniso_U_13
_atom_site_aniso_U_23
O4 .0349(4) .0558(8) .0349(5) .0045(5) .0009(3) -.0027(6)
O7 .0429(5) .0404(7) .0369(5) -.0051(4) .0056(4) -.0053(6)
O8 .0390(4) .0409(7) .0467(6) .0064(4) .0077(4) -.0005(6)
O10 .0530(5) .0388(6) .0403(5) -.0068(5) -.0057(4) -.0008(6)
O13 .0764(7) .0465(8) .0478(6) .0059(6) .0083(5) .0116(6)
O15 .0807(7) .0549(8) .0642(7) .0250(7) .0060(6) -.0060(8)
O20 .0767(7) .0787(11) .0394(6) -.0082(8) -.0042(5) .0092(8)
C1 .0370(6) .0365(9) .0415(7) .0017(6) .0070(5) -.0034(8)
C2 .0444(7) .0358(9) .0318(7) .0006(6) .0044(6) -.0057(8)
C3 .0405(6) .0422(9) .0354(7) -.0030(6) -.0014(5) -.0034(9)
C5 .0358(6) .0433(10) .0323(6) .0000(6) .0001(5) -.0012(8)
C6 .0394(6) .0437(10) .0335(7) .0005(6) -.0010(5) -.0017(8)
C9 .0422(6) .0398(10) .0390(7) -.0023(6) -.0020(6) -.0002(8)
C11 .0500(8) .0629(13) .0551(10) -.0120(9) -.0149(8) .0045(12)
C12 .0454(7) .0398(9) .0407(8) .0000(7) -.0027(6) -.0057(9)
C14 .0826(14) .0500(13) .0779(15) -.0078(11) -.0132(12) .0250(13)
C16 .0431(7) .0592(13) .0560(10) -.0009(8) .0173(7) -.0010(11)
C17 .0683(10) .0434(11) .0530(10) .0031(9) -.0077(9) .0039(11)
C18 .0678(10) .0503(11) .0427(9) .0043(9) .0033(8) -.0134(10)
C19 .0507(8) .0669(14) .0361(8) -.0068(9) .0052(6) .0037(10)

loop_
_atom_type_symbol
_atom_type_scat_dispersion_real
_atom_type_scat_dispersion_imag
_atom_type_scat_source
C .017 .009 'Int Tables Vol IV Tables 2.2B and 2.3.1'
H 0 0 'Int Tables Vol IV Tables 2.2B and 2.3.1'
O .047 .032 'Int Tables Vol IV Tables 2.2B and 2.3.1'

loop_
_geom_angle_atom_site_label_1
_geom_angle_atom_site_label_2
_geom_angle_atom_site_label_3
_geom_angle
C3 O4 C5 106.46(10)
C1 O7 C6 115.26(12)
C1 O8 C9 111.86(10)
C9 O10 C3 102.66(11)
C12 O13 C14 116.69(15)
H20 O20 C19 107.5(14)
O7 C1 O8 110.10(11)
O7 C1 C16 107.10(13)
O7 C1 C2 111.33(11)
O8 C1 C16 107.43(12)
O8 C1 C2 108.29(11)
C16 C1 C2 112.52(13)
H2 C2 C12 107.3(9)
H2 C2 C3 106.9(9)
H2 C2 C1 106.7(8)
C12 C2 C3 111.97(12)
C12 C2 C1 113.07(12)
C3 C2 C1 110.56(11)
O4 C3 O10 103.76(10)
O4 C3 C11 110.12(12)
O4 C3 C2 111.33(12)
O10 C3 C11 110.02(14)
O10 C3 C2 106.36(11)
C11 C3 C2 114.62(13)
O4 C5 C6 109.59(13)
O4 C5 C19 104.05(11)
O4 C5 C9 103.41(10)
C6 C5 C19 114.22(12)
C6 C5 C9 110.31(11)
C19 C5 C9 114.40(14)
H6 C6 O7 108.1(7)
H6 C6 C18 110.3(8)
H6 C6 C5 108.0(8)
O7 C6 C18 105.91(14)
O7 C6 C5 109.09(10)
C18 C6 C5 115.26(13)
O10 C9 O8 108.20(11)
O10 C9 C17 109.28(13)
O10 C9 C5 102.70(10)
O8 C9 C17 107.05(12)
O8 C9 C5 108.97(12)
C17 C9 C5 120.15(13)
H113 C11 H111 111.0(14)
H113 C11 H112 108.4(15)
H113 C11 C3 110.0(9)
H111 C11 H112 110.4(14)
H111 C11 C3 107.7(9)
H112 C11 C3 109.4(9)
O15 C12 O13 122.82(16)
O15 C12 C2 126.85(14)
O13 C12 C2 110.30(13)
H142 C14 H141 118(2)
H142 C14 H143 109(2)
H142 C14 O13 112.5(15)
H141 C14 H143 100.5(18)
H141 C14 O13 110.9(13)
H143 C14 O13 104.1(18)
H162 C16 H161 109.3(13)
H162 C16 H163 110.4(13)
H162 C16 C1 107.6(9)
H161 C16 H163 120.3(13)
H161 C16 C1 105.1(9)
H163 C16 C1 103.2(9)
H172 C17 H171 105.0(16)
H172 C17 H173 107.1(17)
H172 C17 C9 114.1(12)
H171 C17 H173 110.2(15)
H171 C17 C9 109.5(13)
H173 C17 C9 110.8(11)
H182 C18 H181 110.3(14)
H182 C18 H183 106.2(13)
H182 C18 C6 110.6(10)
H181 C18 H183 109.1(13)
H181 C18 C6 113.3(9)
H183 C18 C6 107.1(11)
H192 C19 H191 103.0(13)
H192 C19 O20 116.1(9)
H192 C19 C5 105.1(10)
H191 C19 O20 110.6(8)
H191 C19 C5 110.7(8)
O20 C19 C5 111.02(12)

loop_
_geom_bond_atom_site_label_1
_geom_bond_atom_site_label_2
_geom_bond_distance
O4 C3 1.4233(17)
O4 C5 1.4400(16)
O7 C1 1.4146(18)
O7 C6 1.4472(16)
O8 C1 1.419(2)
O8 C9 1.4385(17)
O10 C9 1.4242(17)
O10 C3 1.426(2)
O13 C12 1.3438(18)
O13 C14 1.443(3)
O15 C12 1.196(2)
O20 H20 .91(3)
O20 C19 1.425(2)
C1 C16 1.518(2)
C1 C2 1.557(2)
C2 H2 .946(15)
C2 C12 1.510(2)
C2 C3 1.536(2)
C3 C11 1.501(2)
C5 C6 1.519(2)
C5 C19 1.537(2)
C5 C9 1.555(2)
C6 H6 1.018(13)
C6 C18 1.497(3)
C9 C17 1.497(3)
C11 H113 .978(17)
C11 H111 .98(2)
C11 H112 .985(17)
C14 H142 .90(2)
C14 H141 .94(2)
C14 H143 .95(3)
C16 H162 .932(14)
C16 H161 1.007(17)
C16 H163 1.035(17)
C17 H172 .97(2)
C17 H171 .972(18)
C17 H173 1.03(2)
C18 H182 .967(15)
C18 H181 .972(16)
C18 H183 .980(17)
C19 H192 .995(17)
C19 H191 1.057(16)

loop_
_geom_contact_atom_site_label_1
_geom_contact_atom_site_label_2
_geom_contact_distance
_geom_contact_site_symmetry_2
H141 H143 1.46(3) .
H142 H143 1.50(4) .
H171 H172 1.54(3) .
H182 H183 1.56(2) .
H161 H162 1.58(2) .
H141 H142 1.58(3) .
H181 H183 1.59(2) .
H181 H182 1.59(2) .
H112 H113 1.59(2) .
H191 H192 1.61(2) .
H172 H173 1.61(3) .
H111 H112 1.62(3) .
H111 H113 1.62(3) .
H162 H163 1.62(2) .
H171 H173 1.64(3) .
H161 H163 1.77(2) .
C19 H20 1.90(3) .
O13 H143 1.91(3) .
O13 H142 1.97(3) .
O13 H141 1.99(2) .
C12 H2 2.005(16) .
C1 H162 2.008(14) .
O7 H6 2.011(13) .
C6 H183 2.016(17) .
C1 H163 2.024(16) .
C3 H2 2.025(14) .
C3 H111 2.028(16) .
C1 H161 2.029(16) .
C5 H192 2.037(16) .
C9 H171 2.04(2) .
C1 H2 2.040(14) .
C6 H182 2.048(17) .
O20 H191 2.050(14) .
C3 H112 2.051(16) .
C3 H113 2.053(16) .
O20 H192 2.066(16) .
C5 H6 2.074(13) .
H191 H20 2.08(3) .
C18 H6 2.082(14) .
C6 H181 2.083(17) .
C9 H172 2.09(2) .
C9 H173 2.09(2) .
C5 H191 2.151(15) .
C3 C9 2.225(2) .
O13 O15 2.2308(17) .
O4 O10 2.2415(18) .
O15 H20 2.25(2) '2 645'
C3 C5 2.2937(19) .
O8 O10 2.3189(19) .
H6 H183 2.32(2) .
O7 O8 2.322(2) .
O13 H2 2.325(16) .
O10 C5 2.3280(18) .
O13 C2 2.344(2) .
H2 H163 2.35(2) .
O4 C19 2.348(2) .
O7 C18 2.350(2) .
O4 C9 2.352(2) .
O4 H192 2.353(16) .
O7 C16 2.360(2) .
O8 C17 2.360(2) .
H173 H191 2.37(3) .
C1 C9 2.367(2) .
O8 C16 2.368(2) .
O10 C2 2.372(2) .
C12 C14 2.373(3) .
O10 C17 2.382(2) .
H6 H141 2.38(2) '4 454'
O4 C11 2.398(2) .
O10 C11 2.399(2) .
O8 C2 2.4128(18) .
O7 C5 2.417(2) .
C1 C6 2.417(2) .
O4 C6 2.418(2) .
O15 C2 2.423(2) .
O8 C5 2.4375(18) .
H6 H181 2.44(2) .
O20 C5 2.4419(18) .
O7 H161 2.445(15) .
O4 C2 2.4447(17) .
O7 C2 2.4547(17) .
H183 H192 2.46(2) .
H182 H191 2.47(2) '2 645'
O8 H162 2.480(15) .
H141 H171 2.49(3) 4
H113 H181 2.49(2) '2 655'
O10 H2 2.502(15) .
H20 H20 2.51(3) '3 665'
O15 H191 2.519(16) '2 645'
O8 H163 2.523(16) .
C6 C9 2.523(3) .
C3 C12 2.525(2) .
O7 H181 2.537(16) .
C1 C3 2.542(2) .
H192 H20 2.55(3) .
C5 C18 2.548(3) .
O7 H162 2.548(14) .
O15 H141 2.551(19) .
C2 C11 2.557(3) .
C2 C16 2.557(3) .
C1 C12 2.558(2) .
O8 H172 2.57(2) .
C6 C19 2.567(3) .
O10 H163 2.570(17) '3 666'
C12 H141 2.57(2) .
H112 H163 2.57(3) '3 666'
H2 H112 2.57(2) .
O10 H113 2.574(16) .
O8 H171 2.58(2) .
O4 H111 2.595(15) .
O8 C6 2.595(2) .
C9 C19 2.599(2) .
O4 H113 2.601(17) .
O10 H173 2.604(19) .
O8 H6 2.610(13) .
O15 H111 2.615(18) .
O13 H172 2.62(2) '3 666'
O15 H142 2.63(2) '3 656'
O8 H2 2.632(14) .
O10 H112 2.634(16) .
O7 H182 2.634(15) .
C16 H2 2.636(13) .
O4 H191 2.637(16) .
C5 C17 2.645(3) .
C2 H163 2.645(16) .
O15 C14 2.655(3) .
O10 H172 2.67(2) .
O4 H182 2.669(17) .
H163 H183 2.67(2) '4 455'
C12 H111 2.675(16) .
C1 C5 2.675(2) .
C9 H6 2.688(14) .
C5 H182 2.696(18) .
O20 H6 2.702(14) .
H111 H162 2.71(2) '1 655'
H112 H181 2.73(2) 4
H182 H192 2.73(2) .
C2 H112 2.729(17) .
C2 C9 2.731(2) .
C19 H183 2.734(19) .
O20 H20 2.74(2) '3 665'
H111 H183 2.74(2) 4
C9 H191 2.744(15) .
C11 H2 2.748(13) .
C12 H142 2.76(2) .
H173 H182 2.76(2) '2 655'
C5 H183 2.763(18) .
C2 H111 2.764(15) .
H6 H143 2.77(3) '4 454'
O10 H2 2.770(14) '3 666'
O4 O7 2.772(2) .
O8 C3 2.774(2) .
H112 H113 2.78(2) '3 766'
C2 H161 2.783(16) .
O20 H171 2.78(2) .
C19 H173 2.79(2) .
H161 H192 2.79(2) '4 455'
O7 H142 2.79(3) '3 656'
O20 H183 2.79(2) .
H173 H20 2.79(3) .
C1 H6 2.804(13) .
H113 H183 2.81(3) '2 655'
O13 H161 2.810(15) .
C18 H192 2.830(17) .
H142 H161 2.84(3) '3 656'
C6 H192 2.836(16) .
H2 H172 2.84(2) '3 666'
O10 C1 2.840(2) .
H113 H162 2.84(2) '1 655'
H143 H181 2.85(3) '3 656'
C12 H161 2.850(15) .
C19 H6 2.853(13) .
H112 H183 2.86(2) 4
H113 H182 2.86(2) '2 655'
C5 H171 2.87(2) .
H6 H182 2.87(2) .
O10 H182 2.873(16) '2 655'
H142 H191 2.87(3) '4 455'
O7 C9 2.887(3) .
C18 H113 2.894(19) '2 645'
O4 C1 2.895(2) .
O15 H142 2.90(2) .
C17 H191 2.905(15) .
C5 H173 2.91(2) .
H171 H20 2.91(3) .
O20 C6 2.912(2) .
O7 C12 2.9173(18) .
C12 H142 2.93(2) '3 656'
O15 C3 2.938(3) .
O20 H173 2.95(2) .
H6 H171 2.95(3) .
C14 H6 2.962(13) 4
H143 H172 2.97(4) '3 666'
H2 H161 2.98(2) .
C2 C5 2.981(2) .
O4 H173 2.99(2) '2 645'
O13 H192 2.991(16) '4 455'
C11 C12 2.992(3) .
H2 H2 3.00(2) '3 666'
C17 C19 3.006(3) .
O4 C18 3.011(2) .
O4 O15 3.012(2) .
O15 O20 3.015(2) '2 645'
H142 H142 3.03(3) '3 656'
H141 H161 3.03(3) '3 656'
O10 H191 3.033(15) .
C18 C19 3.038(3) .
O20 H141 3.05(2) '4 454'
H143 H192 3.07(3) '4 455'
O20 H161 3.071(16) '4 554'
H162 H171 3.08(3) '2 545'
C9 H2 3.079(14) .
O4 C12 3.079(2) .
H2 H111 3.09(2) .
O8 H2 3.091(15) '3 666'
C12 H143 3.09(3) .
O15 H2 3.095(15) .
O7 C3 3.097(2) .
O20 C17 3.101(3) .
C5 H20 3.11(3) .
H113 H113 3.11(2) '3 766'
H143 H191 3.11(3) '4 455'
H163 H192 3.11(2) '4 455'
C19 H171 3.12(2) .
H143 H171 3.12(3) 4
H6 H172 3.13(2) '2 545'
O8 H112 3.129(17) '3 666'
C11 H163 3.134(18) '3 666'
H113 H163 3.14(2) '3 666'
H142 H192 3.14(3) '4 455'
O4 O8 3.138(2) .
C12 C16 3.145(3) .
O15 C19 3.147(3) '2 645'
H161 H20 3.17(3) '4 455'
O7 O15 3.173(2) .
C19 H182 3.173(18) .
C11 H183 3.185(16) 4
O7 H183 3.189(17) .
C14 H171 3.193(19) 4
C17 H20 3.19(2) .
O20 C9 3.198(2) .
O8 H161 3.199(17) .
O7 H171 3.203(19) '2 545'
C11 H162 3.204(15) '1 655'
O7 H163 3.207(16) .
C16 H183 3.212(16) '4 455'
C12 H112 3.214(18) .
O20 O20 3.2166(19) '3 665'
O10 H171 3.219(18) .
O4 H2 3.220(14) .
O15 C11 3.223(3) .
O7 H2 3.224(14) .
O10 H111 3.225(17) .
C18 H112 3.233(16) '4 454'
O4 H112 3.241(16) .
O10 C19 3.241(2) .
H171 H191 3.25(2) .
O13 C16 3.246(2) .
O13 C1 3.251(2) .
H141 H20 3.25(3) '2 645'
C3 C6 3.253(2) .
H112 H162 3.26(2) '3 666'
O13 H6 3.264(13) 4
O8 H173 3.26(2) .
O13 H163 3.264(16) .
C14 H192 3.275(16) '4 455'
O4 H6 3.278(13) .
C2 C6 3.279(2) .
C9 H2 3.288(15) '3 666'
C14 H161 3.288(17) '3 656'
H112 H112 3.29(2) '3 766'
H173 H192 3.30(3) '2 655'
H161 H171 3.30(2) '2 545'
O15 C1 3.304(2) .
C16 H192 3.305(16) '4 455'
C19 H161 3.306(16) '4 554'
C16 H112 3.317(19) '3 666'
H162 H183 3.32(2) '4 455'
H6 H192 3.32(2) .
C18 H191 3.325(15) '2 645'
C3 H163 3.330(18) '3 666'
H172 H181 3.34(2) 2
C2 H162 3.337(14) .
C14 H191 3.339(15) '4 455'
C11 H113 3.339(17) '3 766'
C17 H6 3.342(15) .
H161 H183 3.34(2) '4 455'
C14 H172 3.35(2) '3 666'
O20 C18 3.351(3) .
H142 H181 3.36(3) '3 656'
O7 C14 3.356(3) '3 656'
C6 H141 3.37(2) '4 454'
C16 H111 3.367(15) '1 455'
C9 H192 3.370(16) .
H111 H20 3.37(4) '2 645'
O13 H142 3.38(2) '3 656'
C12 H20 3.38(3) '2 645'
C2 H113 3.388(17) .
H163 H182 3.39(2) '4 455'
H171 H181 3.39(2) 2
O10 H183 3.393(17) '2 655'
C5 H181 3.395(17) .
C12 H163 3.398(16) .
C17 H141 3.40(2) '4 454'
O4 H183 3.404(17) .
H111 H163 3.41(2) '1 655'
H111 H181 3.41(2) 4
C3 C19 3.413(2) .
O7 H143 3.41(3) '3 656'
C11 H112 3.425(17) '3 766'
C6 H171 3.43(2) .
H162 H173 3.43(2) '2 545'
H113 H163 3.43(2) '1 655'
C3 H191 3.434(15) .
O7 H141 3.44(2) '3 656'
H143 H182 3.44(3) '3 656'
H181 H191 3.44(2) '2 645'
C17 H2 3.447(14) '3 666'
O15 H173 3.448(18) '2 645'
C11 H181 3.448(16) '2 655'
C19 H182 3.449(16) '2 655'
H141 H20 3.45(3) 4
H2 H162 3.46(2) .
C18 H163 3.466(16) '4 554'
C6 H191 3.470(16) .
C11 H181 3.474(15) 4
O15 H192 3.477(18) '2 645'
H142 H171 3.48(3) 4
H142 H182 3.48(3) '3 656'
C18 H111 3.482(15) '4 454'
C14 H181 3.482(16) '3 656'
C5 H172 3.48(2) .
O8 H181 3.489(15) 2
C19 H142 3.49(2) '4 554'
O15 C14 3.496(3) '3 656'
H111 H173 3.50(3) '2 645'
O15 H182 3.501(14) .
C18 H143 3.51(3) '3 656'
O8 H143 3.51(2) '4 454'
C12 H172 3.51(2) '3 666'
O13 C17 3.512(3) '3 666'
H2 H163 3.51(2) '3 666'
C14 H142 3.51(2) '3 656'
C17 H182 3.520(15) '2 655'
H113 H183 3.53(2) 4
O10 C6 3.531(2) .
H6 H20 3.53(3) .
O15 H143 3.53(3) .
O10 C18 3.534(3) '2 655'
O7 H172 3.541(18) '2 545'
H6 H162 3.54(2) .
C1 H142 3.54(3) '3 656'
C16 H113 3.549(17) '1 455'
C6 C17 3.555(3) .
C9 H182 3.556(16) '2 655'
C11 H183 3.556(19) '2 655'
C3 C17 3.569(3) .
O13 H111 3.570(16) .
O10 C16 3.571(3) '3 666'
H112 H183 3.57(3) '2 655'
C9 C11 3.574(3) .
C17 H162 3.579(14) 2
H162 H172 3.58(2) '2 545'
C16 H171 3.58(2) '2 545'
H142 H161 3.58(3) .
C2 H172 3.589(19) '3 666'
C5 C11 3.589(2) .
O13 C3 3.590(2) .
C11 H182 3.592(17) '2 655'
H2 H113 3.60(2) .
C3 H182 3.601(17) '2 655'
C6 C16 3.609(2) .
C19 H143 3.62(2) '4 554'
C9 H20 3.62(2) .
H172 H192 3.62(3) '2 655'
C12 H191 3.621(16) '2 645'
O4 O20 3.6231(17) .
O15 H161 3.624(15) .
O7 O10 3.626(2) .
C6 H162 3.629(14) .
C16 H142 3.63(3) '3 656'
C2 H2 3.631(16) '3 666'
C1 C18 3.634(3) .
C3 H192 3.647(16) .
C1 C17 3.649(3) .
O4 C17 3.652(3) .
O10 C2 3.659(2) '3 666'
O20 H111 3.671(18) '4 454'
C9 C16 3.678(3) .
O4 H182 3.682(18) '2 655'
C18 H173 3.685(19) '2 645'
C6 H172 3.687(19) '2 545'
C18 H142 3.69(2) '3 656'
O13 H173 3.69(2) '3 666'
C5 H2 3.694(14) .
C2 C14 3.694(3) .
O15 H112 3.695(19) .
O13 H191 3.699(15) '4 455'
O20 C16 3.703(3) '4 554'
O8 H141 3.704(18) '4 454'
C5 H113 3.718(16) .
C6 H143 3.72(2) '4 454'
C3 H2 3.722(15) '3 666'
O15 H161 3.725(17) '3 656'
O10 C12 3.729(3) .
C17 H143 3.74(3) '3 666'
C11 C18 3.749(3) '2 655'
C14 H161 3.750(16) .
C14 H2 3.751(16) .
O4 H191 3.765(17) '2 645'
O8 C19 3.765(2) .
C9 H113 3.766(16) .
O8 C12 3.766(2) .
C16 H6 3.770(13) .
C9 H141 3.772(19) '4 454'
C6 H20 3.77(3) .
O13 H112 3.773(18) .
C11 H163 3.775(15) '1 655'
O4 H173 3.78(2) .
C1 H112 3.776(18) '3 666'
C11 C18 3.785(3) 4
C17 H181 3.786(14) 2
C12 H6 3.787(13) 4
C2 H142 3.79(3) '3 656'
O13 C19 3.798(3) '4 455'
O10 H181 3.802(14) '2 655'
O15 O20 3.808(2) 4
O7 C19 3.808(2) .
C3 H173 3.81(2) .
C12 C14 3.810(3) '3 656'
O10 H192 3.814(16) .
C9 H163 3.815(16) .
O20 H162 3.815(15) '4 554'
C11 C11 3.816(3) '3 766'
C1 H182 3.818(16) .
C9 H163 3.819(16) '3 666'
O20 H182 3.820(17) .
C5 H182 3.821(17) '2 655'
C5 H141 3.82(2) '4 454'
C14 C19 3.831(4) '4 455'
C1 H2 3.833(16) '3 666'
O7 O13 3.8453(16) .
O4 H181 3.851(16) .
C14 H20 3.85(2) '2 645'
O7 C17 3.857(3) '2 545'
C6 H161 3.861(15) .
C19 H163 3.862(17) '4 554'
C16 H141 3.86(2) '3 656'
C6 H142 3.87(2) '3 656'
O13 C11 3.867(3) .
O15 H143 3.87(3) '3 656'
C1 H171 3.87(2) .
C9 H162 3.871(15) .
C11 C16 3.883(3) '1 655'
C17 H6 3.886(14) 2
C3 C16 3.887(3) .
C3 H182 3.890(16) .
C6 H171 3.89(2) '2 545'
C9 C18 3.897(3) .
O20 H163 3.899(17) '4 554'
O20 H141 3.90(2) '2 655'
O7 H191 3.909(16) '2 645'
C17 H192 3.909(17) '2 655'
C1 C11 3.912(3) .
C12 H113 3.913(18) .
C14 H182 3.914(16) '3 656'
C16 C19 3.923(3) '4 455'
C18 H172 3.924(18) '2 545'
C17 H143 3.93(2) '4 454'
C5 C12 3.937(2) .
C6 C12 3.938(2) .
C1 H181 3.938(16) .
C1 H172 3.94(2) .
C9 H112 3.950(16) .
C2 H6 3.954(13) .
O4 H143 3.95(2) '4 554'
O10 H6 3.956(13) .
C19 H172 3.96(2) .
C16 H20 3.96(3) '4 455'
O4 C17 3.962(3) '2 645'
C5 H111 3.963(15) .
C3 H163 3.964(16) .
O10 C1 3.965(2) '3 666'
O8 C2 3.967(2) '3 666'
C17 H192 3.968(17) .
C19 H181 3.969(17) .
C2 H141 3.97(2) .
O15 C6 3.971(2) .
C6 C14 3.975(3) '4 454'
O20 C14 3.978(4) '4 454'
C3 H172 3.98(2) .
O10 H192 3.987(18) '2 655'
C3 H6 3.988(13) .
C2 H163 3.991(18) '3 666'
C12 H162 3.993(14) .
C5 H173 3.99(2) '2 645'
O10 O13 4.003(3) '3 666'
O15 H6 4.003(13) 4
O8 O10 4.0050(17) '3 666'
C18 H112 4.009(17) '2 645'
C19 H141 4.01(2) '4 454'
C1 H171 4.01(2) '2 545'
O8 C11 4.017(2) '3 666'
C3 H173 4.02(2) '2 645'
C11 C16 4.018(4) '3 666'
C14 C18 4.020(3) '3 656'
C16 H113 4.021(18) '3 666'
C11 H173 4.04(2) '2 645'
O15 C16 4.042(3) .
O15 C5 4.045(2) .
O13 O15 4.052(3) '3 656'
O8 C18 4.070(3) .
O15 C18 4.105(2) .
C14 C17 4.106(4) 4
C9 C12 4.108(3) .
C3 C18 4.115(3) '2 655'
C16 C18 4.118(3) '4 455'
O10 C16 4.122(3) .
C14 C16 4.127(4) '3 656'
O8 C14 4.135(3) '4 454'
C14 C14 4.140(4) '3 656'
O13 C14 4.144(3) '3 656'
C2 C17 4.146(3) .
C5 C16 4.148(3) .
O7 C17 4.150(3) .
O8 O20 4.1503(18) .
C3 C18 4.165(3) .
O20 C12 4.181(3) '2 655'
C1 C19 4.203(2) .
O8 C11 4.204(3) .
O10 O20 4.2072(18) .
O8 C3 4.213(2) '3 666'
C1 C14 4.216(4) '3 656'
C14 C17 4.223(4) '3 666'
O13 C6 4.232(3) 4
C2 C9 4.232(2) '3 666'
C16 C17 4.239(3) '2 545'
O13 C9 4.250(3) '3 666'
C2 C18 4.263(3) .
C2 C17 4.297(3) '3 666'
C6 C17 4.298(3) '2 545'
O7 O20 4.302(2) .
C18 C19 4.303(3) '2 645'
O10 O15 4.307(3) .
O4 C18 4.308(3) '2 655'
C12 C19 4.317(3) '2 645'
C3 C16 4.319(3) '3 666'
O15 C17 4.322(3) '2 645'
O10 O10 4.3436(18) '3 666'
C6 C14 4.354(4) '3 656'
O4 O13 4.3696(17) .
C11 C19 4.371(3) .
C2 C2 4.377(3) '3 666'
O20 C12 4.379(3) '4 454'
O4 C16 4.383(3) .
C12 C17 4.404(3) '3 666'
C9 C18 4.413(3) '2 655'
C14 C16 4.417(3) .
C2 C19 4.423(2) .
C17 C18 4.431(4) '2 655'

loop_
_geom_torsion_atom_site_label_1
_geom_torsion_atom_site_label_2
_geom_torsion_atom_site_label_3
_geom_torsion_atom_site_label_4
_geom_torsion
C5 O4 C3 O10 -35.43(12)
C5 O4 C3 C2 78.58(14)
C5 O4 C3 C11 -153.15(14)
C3 O4 C5 C6 -106.84(12)
C3 O4 C5 C9 10.78(13)
C3 O4 C5 C19 130.61(13)
C6 O7 C1 O8 27.26(13)
C6 O7 C1 C2 -92.85(13)
C6 O7 C1 C16 143.76(12)
C1 O7 C6 C5 34.40(14)
C1 O7 C6 C18 159.02(11)
C1 O7 C6 H6 -82.8(9)
C9 O8 C1 O7 -70.82(12)
C9 O8 C1 C2 51.11(14)
C9 O8 C1 C16 172.88(12)
C1 O8 C9 O10 -68.37(14)
C1 O8 C9 C5 42.59(13)
C1 O8 C9 C17 173.96(12)
C9 O10 C3 O4 46.91(11)
C9 O10 C3 C2 -70.62(12)
C9 O10 C3 C11 164.69(12)
C3 O10 C9 O8 76.50(12)
C3 O10 C9 C5 -38.65(12)
C3 O10 C9 C17 -167.28(12)
C14 O13 C12 O15 -.2(2)
C14 O13 C12 C2 -178.37(14)
C12 O13 C14 H141 52.4(13)
C12 O13 C14 H142 -82.9(16)
C12 O13 C14 H143 159.7(15)
H20 O20 C19 C5 136.0(17)
H20 O20 C19 H191 12.7(19)
H20 O20 C19 H192 -104(2)
O7 C1 C2 C3 74.26(16)
O7 C1 C2 C12 -52.18(15)
O7 C1 C2 H2 -169.8(10)
O8 C1 C2 C3 -46.91(15)
O8 C1 C2 C12 -173.35(11)
O8 C1 C2 H2 69.0(10)
C16 C1 C2 C3 -165.50(14)
C16 C1 C2 C12 68.06(17)
C16 C1 C2 H2 -49.6(10)
O7 C1 C16 H161 51.9(9)
O7 C1 C16 H162 -64.5(10)
O7 C1 C16 H163 178.8(9)
O8 C1 C16 H161 170.1(9)
O8 C1 C16 H162 53.8(10)
O8 C1 C16 H163 -63.0(9)
C2 C1 C16 H161 -70.8(9)
C2 C1 C16 H162 172.9(10)
C2 C1 C16 H163 56.1(9)
C1 C2 C3 O4 -54.17(16)
C1 C2 C3 O10 58.21(14)
C1 C2 C3 C11 -179.99(15)
C12 C2 C3 O4 72.88(14)
C12 C2 C3 O10 -174.74(11)
C12 C2 C3 C11 -52.94(18)
H2 C2 C3 O4 -169.9(9)
H2 C2 C3 O10 -57.5(9)
H2 C2 C3 C11 64.3(9)
C1 C2 C12 O13 -93.91(14)
C1 C2 C12 O15 88.02(18)
C3 C2 C12 O13 140.41(12)
C3 C2 C12 O15 -37.7(2)
H2 C2 C12 O13 23.4(8)
H2 C2 C12 O15 -154.7(8)
O4 C3 C11 H111 -62.2(10)
O4 C3 C11 H112 177.8(11)
O4 C3 C11 H113 58.8(12)
O10 C3 C11 H111 -176.0(10)
O10 C3 C11 H112 64.0(11)
O10 C3 C11 H113 -54.9(12)
C2 C3 C11 H111 64.2(10)
C2 C3 C11 H112 -55.8(12)
C2 C3 C11 H113 -174.7(12)
O4 C5 C6 O7 54.51(14)
O4 C5 C6 C18 -64.43(15)
O4 C5 C6 H6 171.7(8)
C9 C5 C6 O7 -58.70(14)
C9 C5 C6 C18 -177.65(12)
C9 C5 C6 H6 58.5(8)
C19 C5 C6 O7 170.78(12)
C19 C5 C6 C18 51.84(18)
C19 C5 C6 H6 -72.0(8)
O4 C5 C9 O8 -97.30(12)
O4 C5 C9 O10 17.28(13)
O4 C5 C9 C17 138.77(13)
C6 C5 C9 O8 19.81(14)
C6 C5 C9 O10 134.39(11)
C6 C5 C9 C17 -104.12(15)
C19 C5 C9 O8 150.23(11)
C19 C5 C9 O10 -95.19(13)
C19 C5 C9 C17 26.30(18)
O4 C5 C19 O20 169.91(14)
O4 C5 C19 H191 -66.9(9)
O4 C5 C19 H192 43.7(10)
C6 C5 C19 O20 50.5(2)
C6 C5 C19 H191 173.7(9)
C6 C5 C19 H192 -75.8(10)
C9 C5 C19 O20 -78.00(17)
C9 C5 C19 H191 45.2(9)
C9 C5 C19 H192 155.7(10)
O7 C6 C18 H181 53.1(10)
O7 C6 C18 H182 -71.2(10)
O7 C6 C18 H183 173.4(10)
C5 C6 C18 H181 173.8(10)
C5 C6 C18 H182 49.4(10)
C5 C6 C18 H183 -65.9(10)
H6 C6 C18 H181 -63.5(13)
H6 C6 C18 H182 172.1(13)
H6 C6 C18 H183 56.8(13)
O8 C9 C17 H171 -63.8(11)
O8 C9 C17 H172 53.5(12)
O8 C9 C17 H173 174.5(11)
O10 C9 C17 H171 179.3(11)
O10 C9 C17 H172 -63.4(12)
O10 C9 C17 H173 57.5(11)
C5 C9 C17 H171 61.1(11)
C5 C9 C17 H172 178.4(12)
C5 C9 C17 H173 -60.7(11)
